data_4025117
loop_
_publ_author_name
'Matthew R. Smith'
'Alexander J. Blake'
'Christopher J. Hayes'
'Malcolm F. G. Stevens'
'Christopher J. Moody'

_publ_section_title
;
Carbene Reactivity of 4-Diazo-4H-imidazoles toward Nucleophiles and
Aromatic Compounds
;
_journal_name_full 'Journal of Organic Chemistry'
_journal_page_first 9372
_journal_page_last 9380
_journal_paper_doi 10.1021/jo902165w
_journal_volume 74
_journal_year 2009
_chemical_formula_moiety 'C23 H12 F6 N2 O2'
_chemical_formula_sum 'C23 H12 F6 N2 O2'
_chemical_formula_weight 462.35
_chemical_name_systematic
; 
 ? 
;
_space_group_IT_number 2
_symmetry_cell_setting triclinic
_symmetry_space_group_name_Hall '-P 1'
_symmetry_space_group_name_H-M 'P -1'
_atom_sites_solution_hydrogens geom
_atom_sites_solution_primary direct
_audit_creation_method 'enCIFer editing of SHELXL97 CIF output'
_cell_angle_alpha 114.378(2)
_cell_angle_beta 93.584(2)
_cell_angle_gamma 97.782(2)
_cell_formula_units_Z 2
_cell_length_a 8.4982(7)
_cell_length_b 10.9169(9)
_cell_length_c 11.4853(10)
_cell_measurement_reflns_used 2936
_cell_measurement_temperature 150(2)
_cell_measurement_theta_max 26.95
_cell_measurement_theta_min 2.15
_cell_volume 953.3(2)
_computing_cell_refinement 'Bruker SAINT version 6.36A (Bruker, 2000)'
_computing_data_collection 'Bruker SMART version 5.625 (Bruker, 2001)'
_computing_data_reduction 'Bruker SAINT; Bruker SHELXTL (Bruker, 2001)'
_computing_publication_material 'enCIFer(Allen et al.,2004);PLATON(Spek,2003)'
_computing_structure_refinement 'SHELXL97 (Sheldrick, 1997)'
_computing_structure_solution 'SHELXS97 (Sheldrick, 1990)'
_diffrn_ambient_temperature 150(2)
_diffrn_measured_fraction_theta_full 0.982
_diffrn_measured_fraction_theta_max 0.982
_diffrn_measurement_device_type 'Bruker SMART APEX CCD area detector'
_diffrn_measurement_method omega
_diffrn_radiation_monochromator graphite
_diffrn_radiation_source 'sealed tube'
_diffrn_radiation_type MoK\a
_diffrn_radiation_wavelength 0.71073
_diffrn_reflns_av_R_equivalents 0.101
_diffrn_reflns_av_sigmaI/netI 0.084
_diffrn_reflns_limit_h_max 11
_diffrn_reflns_limit_h_min -11
_diffrn_reflns_limit_k_max 14
_diffrn_reflns_limit_k_min -14
_diffrn_reflns_limit_l_max 14
_diffrn_reflns_limit_l_min -14
_diffrn_reflns_number 8488
_diffrn_reflns_theta_full 27.50
_diffrn_reflns_theta_max 27.50
_diffrn_reflns_theta_min 2.08
_diffrn_standards_decay_% 0
_diffrn_standards_number 0
_exptl_absorpt_coefficient_mu 0.144
_exptl_absorpt_correction_type none
_exptl_crystal_colour colourless
_exptl_crystal_density_diffrn 1.611
_exptl_crystal_density_method 'not measured'
_exptl_crystal_description lath
_exptl_crystal_F_000 468
_exptl_crystal_size_max 0.77
_exptl_crystal_size_mid 0.19
_exptl_crystal_size_min 0.10
_refine_diff_density_max 0.38
_refine_diff_density_min -0.21
_refine_diff_density_rms 0.05
_refine_ls_extinction_method none
_refine_ls_goodness_of_fit_ref 1.06
_refine_ls_hydrogen_treatment constr
_refine_ls_matrix_type full
_refine_ls_number_parameters 298
_refine_ls_number_reflns 4290
_refine_ls_number_restraints 0
_refine_ls_restrained_S_all 1.06
_refine_ls_R_factor_all 0.0470
_refine_ls_R_factor_gt 0.0427
_refine_ls_shift/su_max 0.001
_refine_ls_shift/su_mean 0.000
_refine_ls_structure_factor_coef Fsqd
_refine_ls_weighting_details 'calc w=1/[\s^2^(Fo^2^)+(0.046P)^2^+0.135P] where P=(Fo^2^+2Fc^2^)/3'
_refine_ls_weighting_scheme calc
_refine_ls_wR_factor_gt 0.117
_refine_ls_wR_factor_ref 0.121
_reflns_number_gt 3782
_reflns_number_total 4290
_reflns_threshold_expression I>2sigma(I)
_cod_data_source_file jo902165w_si_002.cif
_cod_data_source_block phimac
_cod_database_code 4025117

loop_
_symmetry_equiv_pos_as_xyz
'x, y, z'
'-x, -y, -z'

loop_
_atom_site_label
_atom_site_type_symbol
_atom_site_fract_x
_atom_site_fract_y
_atom_site_fract_z
_atom_site_U_iso_or_equiv
_atom_site_adp_type
_atom_site_occupancy
_atom_site_symmetry_multiplicity
_atom_site_calc_flag
_atom_site_refinement_flags
_atom_site_disorder_assembly
_atom_site_disorder_group
N1 N 0.57090(14) 0.63904(10) 0.32243(10) 0.0227(2) Uani 1 1 d . . .
C2 C 0.70495(16) 0.60401(13) 0.36838(12) 0.0228(3) Uani 1 1 d . . .
N3 N 0.66944(14) 0.48346(11) 0.36878(10) 0.0247(2) Uani 1 1 d . . .
C4 C 0.50973(16) 0.43727(13) 0.32222(12) 0.0236(3) Uani 1 1 d . . .
C5 C 0.44417(16) 0.53023(12) 0.29261(12) 0.0226(3) Uani 1 1 d . . .
C6 C 0.86612(16) 0.68810(13) 0.41093(12) 0.0238(3) Uani 1 1 d . . .
C7 C 0.96495(17) 0.66806(13) 0.50088(13) 0.0266(3) Uani 1 1 d . . .
H7 H 0.9254 0.6051 0.5342 0.032 Uiso 1 1 calc R . .
C8 C 1.12033(18) 0.73958(14) 0.54159(13) 0.0299(3) Uani 1 1 d . . .
H8 H 1.1872 0.7254 0.6027 0.036 Uiso 1 1 calc R . .
C9 C 1.17881(18) 0.83159(14) 0.49375(14) 0.0328(3) Uani 1 1 d . . .
H9 H 1.2855 0.8806 0.5220 0.039 Uiso 1 1 calc R . .
C10 C 1.08131(19) 0.85212(16) 0.40439(16) 0.0374(4) Uani 1 1 d . . .
H10 H 1.1211 0.9159 0.3721 0.045 Uiso 1 1 calc R . .
C11 C 0.92589(19) 0.77987(15) 0.36205(15) 0.0338(3) Uani 1 1 d . . .
H11 H 0.8602 0.7930 0.2997 0.041 Uiso 1 1 calc R . .
C12 C 0.43296(17) 0.30251(13) 0.31300(13) 0.0257(3) Uani 1 1 d . . .
O12 O 0.49052(14) 0.24511(11) 0.36954(12) 0.0410(3) Uani 1 1 d . . .
C13 C 0.19421(19) 0.13705(14) 0.23487(14) 0.0324(3) Uani 1 1 d . . .
H13A H 0.0845 0.1562 0.2482 0.039 Uiso 1 1 calc R . .
H13B H 0.2371 0.1200 0.3079 0.039 Uiso 1 1 calc R . .
O13 O 0.29332(13) 0.25580(9) 0.23537(10) 0.0313(2) Uani 1 1 d . . .
C14 C 0.18582(16) 0.01052(13) 0.11165(13) 0.0252(3) Uani 1 1 d . . .
C15 C 0.0684(2) -0.10042(15) 0.09090(15) 0.0367(4) Uani 1 1 d . . .
H15 H -0.0035 -0.0936 0.1525 0.044 Uiso 1 1 calc R . .
C16 C 0.0555(3) -0.22129(16) -0.01945(17) 0.0501(5) Uani 1 1 d . . .
H16 H -0.0241 -0.2973 -0.0324 0.060 Uiso 1 1 calc R . .
C17 C 0.1572(3) -0.23193(16) -0.11026(16) 0.0477(5) Uani 1 1 d . . .
H17 H 0.1482 -0.3151 -0.1855 0.057 Uiso 1 1 calc R . .
C18 C 0.2722(2) -0.12146(18) -0.09163(16) 0.0435(4) Uani 1 1 d . . .
H18 H 0.3416 -0.1279 -0.1549 0.052 Uiso 1 1 calc R . .
C19 C 0.28691(19) -0.00033(15) 0.01987(15) 0.0352(3) Uani 1 1 d . . .
H19 H 0.3671 0.0753 0.0327 0.042 Uiso 1 1 calc R . .
C20 C 0.55752(17) 0.76839(13) 0.33009(13) 0.0253(3) Uani 1 1 d . . .
C21 C 0.50767(18) 0.79522(13) 0.23328(14) 0.0295(3) Uani 1 1 d . . .
C22 C 0.45569(18) 0.69432(15) 0.10097(14) 0.0302(3) Uani 1 1 d . . .
C23 C 0.33272(18) 0.59267(14) 0.06571(13) 0.0289(3) Uani 1 1 d . . .
C24 C 0.23286(17) 0.56212(13) 0.15159(13) 0.0269(3) Uani 1 1 d . . .
C25 C 0.28099(16) 0.53084(12) 0.24690(13) 0.0248(3) Uani 1 1 d . . .
F20 F 0.60018(11) 0.86937(8) 0.44822(8) 0.0321(2) Uani 1 1 d . . .
F21 F 0.50113(13) 0.92515(9) 0.25543(9) 0.0427(3) Uani 1 1 d . . .
F22 F 0.54192(12) 0.71011(10) 0.01230(9) 0.0423(2) Uani 1 1 d . . .
F23 F 0.29212(12) 0.50657(9) -0.05994(8) 0.0382(2) Uani 1 1 d . . .
F24 F 0.07547(10) 0.55875(9) 0.12444(8) 0.0351(2) Uani 1 1 d . . .
F25 F 0.16873(10) 0.49526(8) 0.30937(8) 0.0316(2) Uani 1 1 d . . .

loop_
_atom_site_aniso_label
_atom_site_aniso_U_11
_atom_site_aniso_U_22
_atom_site_aniso_U_33
_atom_site_aniso_U_23
_atom_site_aniso_U_13
_atom_site_aniso_U_12
N1 0.0255(6) 0.0189(5) 0.0236(5) 0.0098(4) 0.0020(4) 0.0021(4)
C2 0.0268(7) 0.0214(6) 0.0210(6) 0.0098(5) 0.0038(5) 0.0038(5)
N3 0.0290(6) 0.0209(5) 0.0245(5) 0.0104(4) 0.0037(4) 0.0032(4)
C4 0.0278(7) 0.0193(6) 0.0225(6) 0.0080(5) 0.0042(5) 0.0033(5)
C5 0.0270(7) 0.0178(5) 0.0207(6) 0.0068(4) 0.0036(5) 0.0007(5)
C6 0.0260(7) 0.0205(6) 0.0232(6) 0.0078(5) 0.0038(5) 0.0030(5)
C7 0.0299(7) 0.0252(6) 0.0256(6) 0.0114(5) 0.0049(5) 0.0059(5)
C8 0.0292(7) 0.0299(7) 0.0277(7) 0.0095(5) 0.0001(5) 0.0068(5)
C9 0.0269(7) 0.0268(7) 0.0374(8) 0.0083(6) 0.0015(6) 0.0004(5)
C10 0.0326(8) 0.0340(8) 0.0497(9) 0.0252(7) 0.0018(7) -0.0034(6)
C11 0.0307(8) 0.0353(7) 0.0405(8) 0.0239(7) -0.0012(6) -0.0003(6)
C12 0.0297(7) 0.0204(6) 0.0272(6) 0.0097(5) 0.0071(5) 0.0046(5)
O12 0.0378(6) 0.0342(6) 0.0608(7) 0.0321(5) 0.0004(5) 0.0019(5)
C13 0.0340(8) 0.0219(6) 0.0356(7) 0.0089(6) 0.0079(6) -0.0041(5)
O13 0.0357(6) 0.0200(4) 0.0335(5) 0.0101(4) -0.0010(4) -0.0036(4)
C14 0.0253(7) 0.0207(6) 0.0283(6) 0.0105(5) -0.0017(5) 0.0027(5)
C15 0.0443(9) 0.0292(7) 0.0338(8) 0.0157(6) -0.0021(7) -0.0067(6)
C16 0.0712(13) 0.0250(7) 0.0427(9) 0.0123(7) -0.0102(9) -0.0133(8)
C17 0.0658(12) 0.0271(7) 0.0365(8) 0.0014(6) -0.0083(8) 0.0113(7)
C18 0.0401(9) 0.0462(9) 0.0356(8) 0.0067(7) 0.0051(7) 0.0150(7)
C19 0.0287(8) 0.0328(7) 0.0369(8) 0.0090(6) 0.0038(6) 0.0015(6)
C20 0.0270(7) 0.0183(6) 0.0289(7) 0.0097(5) 0.0023(5) 0.0007(5)
C21 0.0309(7) 0.0213(6) 0.0385(8) 0.0160(6) 0.0009(6) 0.0024(5)
C22 0.0331(8) 0.0338(7) 0.0316(7) 0.0208(6) 0.0049(6) 0.0081(6)
C23 0.0331(8) 0.0284(7) 0.0248(6) 0.0107(5) -0.0004(5) 0.0081(5)
C24 0.0249(7) 0.0214(6) 0.0284(7) 0.0058(5) -0.0021(5) 0.0026(5)
C25 0.0268(7) 0.0172(5) 0.0267(6) 0.0060(5) 0.0060(5) 0.0018(5)
F20 0.0406(5) 0.0190(4) 0.0310(4) 0.0071(3) -0.0007(4) 0.0010(3)
F21 0.0539(6) 0.0240(4) 0.0526(6) 0.0215(4) -0.0074(5) 0.0041(4)
F22 0.0453(6) 0.0519(6) 0.0401(5) 0.0302(4) 0.0095(4) 0.0053(4)
F23 0.0459(6) 0.0396(5) 0.0241(4) 0.0095(4) -0.0004(4) 0.0071(4)
F24 0.0253(4) 0.0357(5) 0.0406(5) 0.0136(4) -0.0024(4) 0.0051(3)
F25 0.0293(4) 0.0284(4) 0.0364(4) 0.0133(3) 0.0104(3) 0.0022(3)

loop_
_atom_type_symbol
_atom_type_description
_atom_type_scat_dispersion_real
_atom_type_scat_dispersion_imag
_atom_type_scat_source
C C 0.0033 0.0016 'International Tables Vol C Tables 4.2.6.8 and 6.1.1.4'
H H 0.0000 0.0000 'International Tables Vol C Tables 4.2.6.8 and 6.1.1.4'
N N 0.0061 0.0033 'International Tables Vol C Tables 4.2.6.8 and 6.1.1.4'
F F 0.0171 0.0103 'International Tables Vol C Tables 4.2.6.8 and 6.1.1.4'
O O 0.0106 0.0060 'International Tables Vol C Tables 4.2.6.8 and 6.1.1.4'

loop_
_geom_angle_atom_site_label_1
_geom_angle_atom_site_label_2
_geom_angle_atom_site_label_3
_geom_angle
_geom_angle_site_symmetry_1
_geom_angle_site_symmetry_3
_geom_angle_publ_flag
C2 N1 C20 126.01(11) . . ?
C2 N1 C5 106.77(10) . . ?
C20 N1 C5 126.00(12) . . ?
N3 C2 N1 110.76(11) . . ?
N3 C2 C6 123.51(12) . . ?
N1 C2 C6 125.72(11) . . ?
C2 N3 C4 106.42(11) . . ?
C5 C4 N3 111.26(11) . . ?
C5 C4 C12 129.61(12) . . ?
N3 C4 C12 119.12(12) . . ?
C4 C5 N1 104.79(11) . . ?
C4 C5 C25 131.69(12) . . ?
N1 C5 C25 123.45(12) . . ?
C11 C6 C7 119.35(13) . . ?
C11 C6 C2 123.67(12) . . ?
C7 C6 C2 116.91(12) . . ?
C8 C7 C6 120.19(13) . . ?
C8 C7 H7 119.9 . . ?
C6 C7 H7 119.9 . . ?
C7 C8 C9 120.31(13) . . ?
C7 C8 H8 119.8 . . ?
C9 C8 H8 119.8 . . ?
C8 C9 C10 119.85(13) . . ?
C8 C9 H9 120.1 . . ?
C10 C9 H9 120.1 . . ?
C11 C10 C9 120.25(14) . . ?
C11 C10 H10 119.9 . . ?
C9 C10 H10 119.9 . . ?
C10 C11 C6 120.05(14) . . ?
C10 C11 H11 120.0 . . ?
C6 C11 H11 120.0 . . ?
O12 C12 O13 125.28(12) . . ?
O12 C12 C4 123.19(13) . . ?
O13 C12 C4 111.53(11) . . ?
O13 C13 C14 113.13(12) . . ?
O13 C13 H13A 109.0 . . ?
C14 C13 H13A 109.0 . . ?
O13 C13 H13B 109.0 . . ?
C14 C13 H13B 109.0 . . ?
H13A C13 H13B 107.8 . . ?
C12 O13 C13 116.85(11) . . ?
C19 C14 C15 119.07(13) . . ?
C19 C14 C13 123.83(12) . . ?
C15 C14 C13 117.10(13) . . ?
C16 C15 C14 120.25(16) . . ?
C16 C15 H15 119.9 . . ?
C14 C15 H15 119.9 . . ?
C17 C16 C15 120.47(16) . . ?
C17 C16 H16 119.8 . . ?
C15 C16 H16 119.8 . . ?
C16 C17 C18 119.69(15) . . ?
C16 C17 H17 120.2 . . ?
C18 C17 H17 120.2 . . ?
C17 C18 C19 120.05(17) . . ?
C17 C18 H18 120.0 . . ?
C19 C18 H18 120.0 . . ?
C14 C19 C18 120.45(14) . . ?
C14 C19 H19 119.8 . . ?
C18 C19 H19 119.8 . . ?
C21 C20 F20 120.20(12) . . ?
C21 C20 N1 125.82(12) . . ?
F20 C20 N1 113.98(11) . . ?
C20 C21 F21 119.09(13) . . ?
C20 C21 C22 125.45(12) . . ?
F21 C21 C22 115.46(12) . . ?
C23 C22 F22 120.24(13) . . ?
C23 C22 C21 124.34(14) . . ?
F22 C22 C21 115.41(12) . . ?
C22 C23 F23 119.67(14) . . ?
C22 C23 C24 125.78(13) . . ?
F23 C23 C24 114.55(12) . . ?
C25 C24 F24 118.80(13) . . ?
C25 C24 C23 126.48(13) . . ?
F24 C24 C23 114.61(12) . . ?
C24 C25 F25 117.72(13) . . ?
C24 C25 C5 127.47(13) . . ?
F25 C25 C5 114.81(11) . . ?

loop_
_geom_bond_atom_site_label_1
_geom_bond_atom_site_label_2
_geom_bond_distance
_geom_bond_site_symmetry_2
_geom_bond_publ_flag
N1 C2 1.3899(17) . ?
N1 C20 1.3989(17) . ?
N1 C5 1.3999(16) . ?
C2 N3 1.3117(17) . ?
C2 C6 1.4707(18) . ?
N3 C4 1.3724(17) . ?
C4 C5 1.3676(18) . ?
C4 C12 1.4846(18) . ?
C5 C25 1.4536(19) . ?
C6 C11 1.3925(19) . ?
C6 C7 1.3959(19) . ?
C7 C8 1.384(2) . ?
C7 H7 0.9500 . ?
C8 C9 1.383(2) . ?
C8 H8 0.9500 . ?
C9 C10 1.387(2) . ?
C9 H9 0.9500 . ?
C10 C11 1.387(2) . ?
C10 H10 0.9500 . ?
C11 H11 0.9500 . ?
C12 O12 1.1970(17) . ?
C12 O13 1.3386(17) . ?
C13 O13 1.4449(16) . ?
C13 C14 1.5043(18) . ?
C13 H13A 0.9900 . ?
C13 H13B 0.9900 . ?
C14 C19 1.379(2) . ?
C14 C15 1.3870(19) . ?
C15 C16 1.387(2) . ?
C15 H15 0.9500 . ?
C16 C17 1.374(3) . ?
C16 H16 0.9500 . ?
C17 C18 1.377(3) . ?
C17 H17 0.9500 . ?
C18 C19 1.393(2) . ?
C18 H18 0.9500 . ?
C19 H19 0.9500 . ?
C20 C21 1.3209(19) . ?
C20 F20 1.3353(15) . ?
C21 F21 1.3435(15) . ?
C21 C22 1.456(2) . ?
C22 C23 1.323(2) . ?
C22 F22 1.3447(17) . ?
C23 F23 1.3474(15) . ?
C23 C24 1.450(2) . ?
C24 C25 1.3314(19) . ?
C24 F24 1.3463(16) . ?
C25 F25 1.3384(16) . ?

loop_
_geom_torsion_atom_site_label_1
_geom_torsion_atom_site_label_2
_geom_torsion_atom_site_label_3
_geom_torsion_atom_site_label_4
_geom_torsion
_geom_torsion_site_symmetry_1
_geom_torsion_site_symmetry_2
_geom_torsion_site_symmetry_3
_geom_torsion_site_symmetry_4
_geom_torsion_publ_flag
C20 N1 C2 N3 167.87(12) . . . . ?
C5 N1 C2 N3 -0.05(14) . . . . ?
C20 N1 C2 C6 -12.3(2) . . . . ?
C5 N1 C2 C6 179.73(12) . . . . ?
N1 C2 N3 C4 0.14(15) . . . . ?
C6 C2 N3 C4 -179.64(12) . . . . ?
C2 N3 C4 C5 -0.19(15) . . . . ?
C2 N3 C4 C12 -179.06(12) . . . . ?
N3 C4 C5 N1 0.15(14) . . . . ?
C12 C4 C5 N1 178.87(13) . . . . ?
N3 C4 C5 C25 -176.73(13) . . . . ?
C12 C4 C5 C25 2.0(2) . . . . ?
C2 N1 C5 C4 -0.06(13) . . . . ?
C20 N1 C5 C4 -167.98(12) . . . . ?
C2 N1 C5 C25 177.15(12) . . . . ?
C20 N1 C5 C25 9.2(2) . . . . ?
N3 C2 C6 C11 150.34(14) . . . . ?
N1 C2 C6 C11 -29.4(2) . . . . ?
N3 C2 C6 C7 -26.50(19) . . . . ?
N1 C2 C6 C7 153.75(13) . . . . ?
C11 C6 C7 C8 0.5(2) . . . . ?
C2 C6 C7 C8 177.46(12) . . . . ?
C6 C7 C8 C9 0.1(2) . . . . ?
C7 C8 C9 C10 -0.1(2) . . . . ?
C8 C9 C10 C11 -0.6(2) . . . . ?
C9 C10 C11 C6 1.2(3) . . . . ?
C7 C6 C11 C10 -1.1(2) . . . . ?
C2 C6 C11 C10 -177.88(14) . . . . ?
C5 C4 C12 O12 -161.25(15) . . . . ?
N3 C4 C12 O12 17.4(2) . . . . ?
C5 C4 C12 O13 18.3(2) . . . . ?
N3 C4 C12 O13 -163.07(12) . . . . ?
O12 C12 O13 C13 9.5(2) . . . . ?
C4 C12 O13 C13 -170.05(12) . . . . ?
C14 C13 O13 C12 -109.50(14) . . . . ?
O13 C13 C14 C19 13.1(2) . . . . ?
O13 C13 C14 C15 -166.70(13) . . . . ?
C19 C14 C15 C16 1.4(2) . . . . ?
C13 C14 C15 C16 -178.80(15) . . . . ?
C14 C15 C16 C17 -1.0(3) . . . . ?
C15 C16 C17 C18 -0.3(3) . . . . ?
C16 C17 C18 C19 1.0(3) . . . . ?
C15 C14 C19 C18 -0.6(2) . . . . ?
C13 C14 C19 C18 179.61(14) . . . . ?
C17 C18 C19 C14 -0.6(3) . . . . ?
C2 N1 C20 C21 129.31(16) . . . . ?
C5 N1 C20 C21 -65.0(2) . . . . ?
C2 N1 C20 F20 -50.90(18) . . . . ?
C5 N1 C20 F20 114.77(14) . . . . ?
F20 C20 C21 F21 0.2(2) . . . . ?
N1 C20 C21 F21 179.99(13) . . . . ?
F20 C20 C21 C22 -179.01(13) . . . . ?
N1 C20 C21 C22 0.8(3) . . . . ?
C20 C21 C22 C23 61.0(2) . . . . ?
F21 C21 C22 C23 -118.24(16) . . . . ?
C20 C21 C22 F22 -119.19(17) . . . . ?
F21 C21 C22 F22 61.57(18) . . . . ?
F22 C22 C23 F23 -1.4(2) . . . . ?
C21 C22 C23 F23 178.43(12) . . . . ?
F22 C22 C23 C24 178.30(13) . . . . ?
C21 C22 C23 C24 -1.9(2) . . . . ?
C22 C23 C24 C25 -60.5(2) . . . . ?
F23 C23 C24 C25 119.14(14) . . . . ?
C22 C23 C24 F24 123.34(15) . . . . ?
F23 C23 C24 F24 -56.97(16) . . . . ?
F24 C24 C25 F25 1.12(18) . . . . ?
C23 C24 C25 F25 -174.84(11) . . . . ?
F24 C24 C25 C5 -179.00(11) . . . . ?
C23 C24 C25 C5 5.0(2) . . . . ?
C4 C5 C25 C24 -134.15(16) . . . . ?
N1 C5 C25 C24 49.5(2) . . . . ?
C4 C5 C25 F25 45.73(19) . . . . ?
N1 C5 C25 F25 -130.65(12) . . . . ?

loop_
_cod_related_entry_id
_cod_related_entry_database
_cod_related_entry_code
1 ChemSpider 30659105
